data_2208493
loop_
_publ_author_name
'Huang, Shu-Ping'
'Li, Hai-Tang'
'Shi, He-Ping'
'Gai-Feng Tan'

_publ_section_title
;
 (<i>E</i>)-2-Methyl-3-(phenethylamino)-1-phenylprop-2-en-1-one
;
_journal_coeditor_code BD6023
_journal_issue 4
_journal_name_full 'Acta Crystallographica Section E'
_journal_page_first o1541
_journal_page_last o1542
_journal_paper_doi 10.1107/S1600536806009998
_journal_volume 62
_journal_year 2006
_chemical_formula_iupac 'C18 H19 N O'
_chemical_formula_moiety 'C18 H19 N O'
_chemical_formula_sum 'C18 H19 N O'
_chemical_formula_weight 265.34
_chemical_name_systematic
;
(E)-2-Methyl-3-(phenethylamino)-1-phenylprop-2-en-1-one
;
_space_group_IT_number 14
_symmetry_cell_setting monoclinic
_symmetry_space_group_name_Hall '-P 2yn'
_symmetry_space_group_name_H-M 'P 1 21/n 1'
_atom_sites_solution_hydrogens geom
_atom_sites_solution_primary direct
_atom_sites_solution_secondary difmap
_cell_angle_alpha 90.00
_cell_angle_beta 101.916(4)
_cell_angle_gamma 90.00
_cell_formula_units_Z 4
_cell_length_a 10.046(3)
_cell_length_b 9.390(3)
_cell_length_c 16.060(5)
_cell_measurement_reflns_used 1696
_cell_measurement_temperature 183(2)
_cell_measurement_theta_max 22.390
_cell_measurement_theta_min 2.205
_cell_volume 1482.3(8)
_computing_cell_refinement 'SAINT (Bruker, 1998)'
_computing_data_collection 'SMART (Bruker, 1998)'
_computing_data_reduction SAINT
_computing_molecular_graphics 'SHELXTL (Bruker, 1998)'
_computing_publication_material SHELXTL
_computing_structure_refinement 'SHELXL97 (Sheldrick, 1997)'
_computing_structure_solution 'SHELXS97 (Sheldrick, 1997)'
_diffrn_ambient_temperature 183(2)
_diffrn_measured_fraction_theta_full 0.997
_diffrn_measured_fraction_theta_max 0.997
_diffrn_measurement_device_type 'Bruker SMART CCD area-detector'
_diffrn_measurement_method \w
_diffrn_radiation_monochromator graphite
_diffrn_radiation_source 'fine-focus sealed tube'
_diffrn_radiation_type MoK\a
_diffrn_radiation_wavelength 0.71073
_diffrn_reflns_av_R_equivalents 0.0278
_diffrn_reflns_av_sigmaI/netI 0.0407
_diffrn_reflns_limit_h_max 10
_diffrn_reflns_limit_h_min -11
_diffrn_reflns_limit_k_max 11
_diffrn_reflns_limit_k_min -11
_diffrn_reflns_limit_l_max 15
_diffrn_reflns_limit_l_min -19
_diffrn_reflns_number 5910
_diffrn_reflns_theta_full 25.00
_diffrn_reflns_theta_max 25.00
_diffrn_reflns_theta_min 2.21
_diffrn_standards_decay_% 2.18
_exptl_absorpt_coefficient_mu 0.073
_exptl_absorpt_correction_T_max 0.9784
_exptl_absorpt_correction_T_min 0.9784
_exptl_absorpt_correction_type multi-scan
_exptl_absorpt_process_details '(SADABS; Sheldrick, 1996)'
_exptl_crystal_colour colorless
_exptl_crystal_density_diffrn 1.189
_exptl_crystal_density_method 'not measured'
_exptl_crystal_description block
_exptl_crystal_F_000 568
_exptl_crystal_size_max 0.30
_exptl_crystal_size_mid 0.30
_exptl_crystal_size_min 0.30
_refine_diff_density_max 0.200
_refine_diff_density_min -0.182
_refine_ls_extinction_method none
_refine_ls_goodness_of_fit_ref 1.007
_refine_ls_hydrogen_treatment mixed
_refine_ls_matrix_type full
_refine_ls_number_parameters 186
_refine_ls_number_reflns 2609
_refine_ls_number_restraints 0
_refine_ls_restrained_S_all 1.007
_refine_ls_R_factor_all 0.0910
_refine_ls_R_factor_gt 0.0684
_refine_ls_shift/su_max 0.000
_refine_ls_shift/su_mean 0.000
_refine_ls_structure_factor_coef Fsqd
_refine_ls_weighting_details 'calc w=1/[\s^2^(Fo^2^)+(0.1103P)^2^+0.14P] where P=(Fo^2^+2Fc^2^)/3'
_refine_ls_weighting_scheme calc
_refine_ls_wR_factor_gt 0.1725
_refine_ls_wR_factor_ref 0.1894
_reflns_number_gt 1968
_reflns_number_total 2609
_reflns_threshold_expression I>2\s(I)
_cod_data_source_file bd6023.cif
_cod_data_source_block I
_cod_original_sg_symbol_H-M 'P 21/n'
_cod_database_code 2208493
_cod_database_fobs_code 2208493

loop_
_symmetry_equiv_pos_as_xyz
'x, y, z'
'-x+1/2, y+1/2, -z+1/2'
'-x, -y, -z'
'x-1/2, -y-1/2, z-1/2'

loop_
_atom_site_type_symbol
_atom_site_label
_atom_site_fract_x
_atom_site_fract_y
_atom_site_fract_z
_atom_site_U_iso_or_equiv
_atom_site_adp_type
_atom_site_calc_flag
_atom_site_refinement_flags
_atom_site_occupancy
O O1 0.71625(19) 0.27369(19) 0.12051(11) 0.0582(6) Uani d . 1
N N1 0.5569(2) -0.0339(2) 0.30955(13) 0.0470(6) Uani d . 1
C C1 0.4835(3) 0.2252(2) 0.08509(14) 0.0398(6) Uani d . 1
C C2 0.4018(3) 0.1121(3) 0.05109(16) 0.0488(7) Uani d . 1
H H2 0.4267 0.0197 0.0684 0.059 Uiso calc R 1
C C3 0.2836(3) 0.1356(3) -0.00833(17) 0.0602(8) Uani d . 1
H H3 0.2303 0.0585 -0.0313 0.072 Uiso calc R 1
C C4 0.2439(3) 0.2702(3) -0.03395(18) 0.0625(8) Uani d . 1
H H4 0.1646 0.2849 -0.0746 0.075 Uiso calc R 1
C C5 0.3217(3) 0.3835(3) 0.00072(18) 0.0610(8) Uani d . 1
H H5 0.2939 0.4757 -0.0153 0.073 Uiso calc R 1
C C6 0.4409(3) 0.3616(3) 0.05924(16) 0.0523(7) Uani d . 1
H H6 0.4936 0.4394 0.0817 0.063 Uiso calc R 1
C C7 0.6231(3) 0.2024(2) 0.13910(15) 0.0430(6) Uani d . 1
C C8 0.6468(2) 0.1005(3) 0.20684(15) 0.0441(6) Uani d . 1
C C9 0.7904(3) 0.0540(4) 0.24101(19) 0.0686(9) Uani d . 1
H H9A 0.8137 0.0720 0.3011 0.103 Uiso calc R 1
H H9B 0.8508 0.1061 0.2131 0.103 Uiso calc R 1
H H9C 0.7987 -0.0460 0.2308 0.103 Uiso calc R 1
C C10 0.5441(3) 0.0555(2) 0.24372(14) 0.0406(6) Uani d . 1
H H10 0.4574 0.0899 0.2211 0.049 Uiso calc R 1
C C11 0.4482(3) -0.0699(3) 0.35266(16) 0.0517(7) Uani d . 1
H H11A 0.3818 0.0065 0.3440 0.062 Uiso calc R 1
H H11B 0.4854 -0.0768 0.4133 0.062 Uiso calc R 1
C C12 0.3769(3) -0.2083(3) 0.32237(17) 0.0587(8) Uani d . 1
H H12A 0.4444 -0.2832 0.3259 0.070 Uiso calc R 1
H H12B 0.3166 -0.2336 0.3600 0.070 Uiso calc R 1
C C13 0.2958(3) -0.2004(3) 0.23252(17) 0.0489(7) Uani d . 1
C C14 0.3451(3) -0.2531(3) 0.1647(2) 0.0627(8) Uani d . 1
H H14 0.4300 -0.2967 0.1744 0.075 Uiso calc R 1
C C15 0.2703(5) -0.2423(3) 0.0828(2) 0.0801(11) Uani d . 1
H H15 0.3050 -0.2780 0.0376 0.096 Uiso calc R 1
C C16 0.1448(5) -0.1789(4) 0.0679(2) 0.0859(12) Uani d . 1
H H16 0.0936 -0.1730 0.0127 0.103 Uiso calc R 1
C C17 0.0949(4) -0.1244(4) 0.1345(2) 0.0814(10) Uani d . 1
H H17 0.0103 -0.0801 0.1245 0.098 Uiso calc R 1
C C18 0.1696(3) -0.1351(3) 0.2156(2) 0.0633(8) Uani d . 1
H H18 0.1348 -0.0978 0.2603 0.076 Uiso calc R 1
H H1 0.631(3) -0.083(3) 0.3212(17) 0.053(8) Uiso d . 1

loop_
_atom_site_aniso_label
_atom_site_aniso_U_11
_atom_site_aniso_U_22
_atom_site_aniso_U_33
_atom_site_aniso_U_12
_atom_site_aniso_U_13
_atom_site_aniso_U_23
O1 0.0534(12) 0.0676(12) 0.0527(12) -0.0239(10) 0.0087(9) 0.0019(9)
N1 0.0389(14) 0.0541(13) 0.0463(13) 0.0038(11) 0.0050(10) 0.0105(10)
C1 0.0445(15) 0.0433(13) 0.0317(12) -0.0048(11) 0.0086(10) 0.0025(10)
C2 0.0536(17) 0.0420(14) 0.0476(15) -0.0053(12) 0.0028(12) 0.0049(11)
C3 0.0553(18) 0.0591(17) 0.0585(17) -0.0159(14) -0.0057(14) 0.0036(14)
C4 0.0562(19) 0.0657(19) 0.0581(18) -0.0021(15) -0.0054(14) 0.0186(15)
C5 0.069(2) 0.0497(16) 0.0619(18) 0.0067(15) 0.0076(15) 0.0191(14)
C6 0.0611(19) 0.0427(14) 0.0513(16) -0.0127(13) 0.0073(13) 0.0036(12)
C7 0.0466(16) 0.0439(14) 0.0387(14) -0.0103(12) 0.0097(11) -0.0062(11)
C8 0.0366(15) 0.0507(15) 0.0432(14) -0.0044(11) 0.0041(11) 0.0018(11)
C9 0.0414(18) 0.094(2) 0.069(2) -0.0002(16) 0.0065(14) 0.0208(17)
C10 0.0397(15) 0.0425(13) 0.0365(13) 0.0002(11) 0.0005(10) -0.0010(11)
C11 0.0553(18) 0.0623(16) 0.0386(14) -0.0009(14) 0.0121(12) 0.0055(12)
C12 0.065(2) 0.0582(17) 0.0577(18) -0.0024(14) 0.0223(15) 0.0134(13)
C13 0.0542(18) 0.0404(14) 0.0552(17) -0.0086(12) 0.0185(13) -0.0014(12)
C14 0.076(2) 0.0517(17) 0.067(2) -0.0029(15) 0.0294(17) -0.0017(14)
C15 0.124(3) 0.061(2) 0.062(2) -0.026(2) 0.034(2) -0.0127(16)
C16 0.111(3) 0.069(2) 0.065(2) -0.040(2) -0.010(2) 0.0007(18)
C17 0.068(2) 0.076(2) 0.092(3) -0.0117(18) -0.005(2) -0.006(2)
C18 0.056(2) 0.0667(19) 0.070(2) -0.0081(15) 0.0202(16) -0.0124(15)

loop_
_atom_type_symbol
_atom_type_description
_atom_type_scat_dispersion_real
_atom_type_scat_dispersion_imag
_atom_type_scat_source
C C 0.0033 0.0016 'International Tables Vol C Tables 4.2.6.8 and 6.1.1.4'
H H 0.0000 0.0000 'International Tables Vol C Tables 4.2.6.8 and 6.1.1.4'
N N 0.0061 0.0033 'International Tables Vol C Tables 4.2.6.8 and 6.1.1.4'
O O 0.0106 0.0060 'International Tables Vol C Tables 4.2.6.8 and 6.1.1.4'

loop_
_geom_angle_atom_site_label_1
_geom_angle_atom_site_label_2
_geom_angle_atom_site_label_3
_geom_angle
_geom_angle_publ_flag
C10 N1 C11 124.5(2) ?
C10 N1 H1 116.4(18) ?
C11 N1 H1 118.3(18) ?
C2 C1 C6 118.0(2) ?
C2 C1 C7 121.7(2) ?
C6 C1 C7 119.8(2) ?
C3 C2 C1 120.4(2) ?
C3 C2 H2 119.8 ?
C1 C2 H2 119.8 ?
C4 C3 C2 120.9(3) ?
C4 C3 H3 119.5 ?
C2 C3 H3 119.5 ?
C3 C4 C5 119.4(3) ?
C3 C4 H4 120.3 ?
C5 C4 H4 120.3 ?
C4 C5 C6 120.3(3) ?
C4 C5 H5 119.8 ?
C6 C5 H5 119.8 ?
C5 C6 C1 120.9(2) ?
C5 C6 H6 119.6 ?
C1 C6 H6 119.6 ?
O1 C7 C8 122.0(2) y
O1 C7 C1 116.5(2) y
C8 C7 C1 121.5(2) ?
C10 C8 C7 121.1(2) y
C10 C8 C9 120.7(2) y
C7 C8 C9 118.0(2) ?
C8 C9 H9A 109.5 ?
C8 C9 H9B 109.5 ?
H9A C9 H9B 109.5 ?
C8 C9 H9C 109.5 ?
H9A C9 H9C 109.5 ?
H9B C9 H9C 109.5 ?
N1 C10 C8 125.7(2) y
N1 C10 H10 117.2 y
C8 C10 H10 117.2 ?
N1 C11 C12 113.6(2) ?
N1 C11 H11A 108.9 ?
C12 C11 H11A 108.9 ?
N1 C11 H11B 108.9 ?
C12 C11 H11B 108.9 ?
H11A C11 H11B 107.7 ?
C13 C12 C11 113.1(2) ?
C13 C12 H12A 109.0 ?
C11 C12 H12A 109.0 ?
C13 C12 H12B 109.0 ?
C11 C12 H12B 109.0 ?
H12A C12 H12B 107.8 ?
C14 C13 C18 117.9(3) ?
C14 C13 C12 121.9(3) ?
C18 C13 C12 120.2(2) ?
C15 C14 C13 120.9(3) ?
C15 C14 H14 119.5 ?
C13 C14 H14 119.5 ?
C16 C15 C14 120.0(3) ?
C16 C15 H15 120.0 ?
C14 C15 H15 120.0 ?
C17 C16 C15 119.8(3) ?
C17 C16 H16 120.1 ?
C15 C16 H16 120.1 ?
C18 C17 C16 119.9(4) ?
C18 C17 H17 120.0 ?
C16 C17 H17 120.0 ?
C17 C18 C13 121.4(3) ?
C17 C18 H18 119.3 ?
C13 C18 H18 119.3 ?

loop_
_geom_bond_atom_site_label_1
_geom_bond_atom_site_label_2
_geom_bond_distance
_geom_bond_publ_flag
O1 C7 1.236(3) y
N1 C10 1.335(3) y
N1 C11 1.448(3) y
N1 H1 0.86(3) ?
C1 C2 1.383(3) ?
C1 C6 1.387(3) ?
C1 C7 1.504(4) ?
C2 C3 1.379(4) ?
C2 H2 0.9300 ?
C3 C4 1.363(4) ?
C3 H3 0.9300 ?
C4 C5 1.369(4) ?
C4 H4 0.9300 ?
C5 C6 1.376(4) ?
C5 H5 0.9300 ?
C6 H6 0.9300 ?
C7 C8 1.431(3) y
C8 C10 1.359(3) y
C8 C9 1.499(4) ?
C9 H9A 0.9600 ?
C9 H9B 0.9600 ?
C9 H9C 0.9600 ?
C10 H10 0.9300 ?
C11 C12 1.515(4) ?
C11 H11A 0.9700 ?
C11 H11B 0.9700 ?
C12 C13 1.505(4) ?
C12 H12A 0.9700 ?
C12 H12B 0.9700 ?
C13 C14 1.378(4) ?
C13 C18 1.384(4) ?
C14 C15 1.377(5) ?
C14 H14 0.9300 ?
C15 C16 1.370(5) ?
C15 H15 0.9300 ?
C16 C17 1.371(5) ?
C16 H16 0.9300 ?
C17 C18 1.366(4) ?
C17 H17 0.9300 ?
C18 H18 0.9300 ?

loop_
_geom_torsion_atom_site_label_1
_geom_torsion_atom_site_label_2
_geom_torsion_atom_site_label_3
_geom_torsion_atom_site_label_4
_geom_torsion
_geom_torsion_publ_flag
C6 C1 C2 C3 1.7(4) ?
C7 C1 C2 C3 -170.1(2) ?
C1 C2 C3 C4 -0.9(4) ?
C2 C3 C4 C5 -0.8(4) ?
C3 C4 C5 C6 1.7(4) ?
C4 C5 C6 C1 -0.9(4) ?
C2 C1 C6 C5 -0.8(4) ?
C7 C1 C6 C5 171.2(2) ?
C2 C1 C7 O1 131.3(2) y
C6 C1 C7 O1 -40.3(3) ?
C2 C1 C7 C8 -47.0(3) ?
C6 C1 C7 C8 141.4(2) y
O1 C7 C8 C10 159.6(2) ?
C1 C7 C8 C10 -22.2(4) y
O1 C7 C8 C9 -15.3(4) ?
C1 C7 C8 C9 162.9(2) y
C11 N1 C10 C8 174.0(2) ?
C7 C8 C10 N1 -176.8(2) y
C9 C8 C10 N1 -2.0(4) ?
C10 N1 C11 C12 97.4(3) ?
N1 C11 C12 C13 -68.1(3) ?
C11 C12 C13 C14 99.7(3) ?
C11 C12 C13 C18 -78.3(3) ?
C18 C13 C14 C15 -0.6(4) ?
C12 C13 C14 C15 -178.7(2) y
C13 C14 C15 C16 -0.3(4) ?
C14 C15 C16 C17 1.1(5) ?
C15 C16 C17 C18 -0.9(5) ?
C16 C17 C18 C13 0.0(5) ?
C14 C13 C18 C17 0.7(4) ?
C12 C13 C18 C17 178.9(3) y

loop_
_cod_related_entry_id
_cod_related_entry_database
_cod_related_entry_code
1 ChemSpider 21179603
